data_1560361
loop_
_publ_author_name
'Jayasinghe, Ashini S.'
'Payne, Maurice K.'
'Forbes, Tori Z.'

_publ_section_title
;
 Synthesis and characterization of heterometallic uranyl
 pyridinedicarboxylate compounds
;
_journal_name_full 'Journal of Solid State Chemistry'
_journal_page_first 25
_journal_page_last 31
_journal_paper_doi 10.1016/j.jssc.2017.07.002
_journal_volume 254
_journal_year 2017
_chemical_formula_sum 'C14 H22 Co N2 O18 U'
_chemical_formula_weight 803.29
_space_group_IT_number 12
_space_group_name_Hall '-C 2y'
_space_group_name_H-M_alt 'C 1 2/m 1'
_symmetry_cell_setting monoclinic
_symmetry_Int_Tables_number 12
_symmetry_space_group_name_Hall '-C 2y'
_symmetry_space_group_name_H-M 'C 1 2/m 1'
_atom_sites_solution_hydrogens mixed
_audit_creation_date 2017-06-21T15:12:09-00:00
_audit_creation_method 'WinGX routine CIF_UPDATE'
_cell_angle_alpha 90.00(3)
_cell_angle_beta 95.04(3)
_cell_angle_gamma 90.00(3)
_cell_formula_units_Z 2
_cell_length_a 14.698(3)
_cell_length_b 7.051(2)
_cell_length_c 10.823(2)
_cell_measurement_reflns_used 7616
_cell_measurement_temperature 100(2)
_cell_measurement_theta_max 27.56
_cell_measurement_theta_min 2.78
_cell_volume 1117.3(4)
_computing_cell_refinement 'APEX2 (Bruker AXS, 2006)'
_computing_data_collection 'Collect (Nonius BV, 1997-2000)'
_computing_data_reduction 'APEX2 (Bruker AXS, 2006)'
_computing_molecular_graphics 'CrystalMaker v2.5.0'
_computing_publication_material 'Bruker SHELXTL'
_computing_structure_refinement 'SHELXL-2016/6 (Sheldrick, 2016)'
_computing_structure_solution 'SHELXT 2014/5 (Sheldrick, 2014)'
_diffrn_ambient_temperature 100(2)
_diffrn_measured_fraction_theta_full 0.999
_diffrn_measured_fraction_theta_max 0.997
_diffrn_measurement_device_type KappaCCD
_diffrn_measurement_method 'CCD phi and omega scans'
_diffrn_radiation_type MoK\a
_diffrn_radiation_wavelength 0.71073
_diffrn_reflns_av_R_equivalents 0.1083
_diffrn_reflns_av_unetI/netI 0.0324
_diffrn_reflns_Laue_measured_fraction_full 0.999
_diffrn_reflns_Laue_measured_fraction_max 0.997
_diffrn_reflns_limit_h_max 17
_diffrn_reflns_limit_h_min -18
_diffrn_reflns_limit_k_max 8
_diffrn_reflns_limit_k_min -8
_diffrn_reflns_limit_l_max 13
_diffrn_reflns_limit_l_min -13
_diffrn_reflns_number 28205
_diffrn_reflns_point_group_measured_fraction_full 0.999
_diffrn_reflns_point_group_measured_fraction_max 0.997
_diffrn_reflns_theta_full 25.242
_diffrn_reflns_theta_max 26.755
_diffrn_reflns_theta_min 2.782
_diffrn_source 'sealed tube'
_exptl_absorpt_coefficient_mu 8.074
_exptl_absorpt_correction_T_max 0.8013
_exptl_absorpt_correction_T_min 0.7403
_exptl_absorpt_correction_type multi-scan
_exptl_absorpt_process_details SADABS
_exptl_crystal_colour pink
_exptl_crystal_density_diffrn 2.388
_exptl_crystal_description plate
_exptl_crystal_F_000 766
_exptl_crystal_size_max 0.04
_exptl_crystal_size_mid 0.02
_exptl_crystal_size_min 0.01
_refine_diff_density_max 1.128
_refine_diff_density_min -1.876
_refine_diff_density_rms 0.177
_refine_ls_extinction_method none
_refine_ls_goodness_of_fit_ref 1.09
_refine_ls_hydrogen_treatment mixed
_refine_ls_matrix_type full
_refine_ls_number_parameters 137
_refine_ls_number_reflns 1291
_refine_ls_number_restraints 11
_refine_ls_restrained_S_all 1.086
_refine_ls_R_factor_all 0.0303
_refine_ls_R_factor_gt 0.0264
_refine_ls_shift/su_max 0
_refine_ls_shift/su_mean 0
_refine_ls_structure_factor_coef Fsqd
_refine_ls_weighting_details 'w=1/[\s^2^(Fo^2^)+(0.0073P)^2^+13.8152P] where P=(Fo^2^+2Fc^2^)/3'
_refine_ls_weighting_scheme calc
_refine_ls_wR_factor_gt 0.0518
_refine_ls_wR_factor_ref 0.053
_reflns_Friedel_coverage 0
_reflns_number_gt 1251
_reflns_number_total 1291
_reflns_threshold_expression 'I > 2\s(I)'
_cod_data_source_file mmc2.cif
_cod_data_source_block ash_10_20_16_a_0m_a
_cod_original_sg_symbol_H-M 'C 2/m'
_cod_database_code 1560361

loop_
_symmetry_equiv_pos_as_xyz
'x, y, z'
'-x, y, -z'
'x+1/2, y+1/2, z'
'-x+1/2, y+1/2, -z'
'-x, -y, -z'
'x, -y, z'
'-x+1/2, -y+1/2, -z'
'x+1/2, -y+1/2, z'

loop_
_atom_site_label
_atom_site_type_symbol
_atom_site_fract_x
_atom_site_fract_y
_atom_site_fract_z
_atom_site_U_iso_or_equiv
_atom_site_adp_type
_atom_site_occupancy
_atom_site_site_symmetry_order
_atom_site_calc_flag
_atom_site_refinement_flags_posn
_atom_site_refinement_flags_adp
_atom_site_refinement_flags_occupancy
_atom_site_disorder_assembly
_atom_site_disorder_group
U1 U 0.5 0.5 0.5 0.01277(11) Uani 1 4 d S T P . .
Co1 Co 0.5 0.5 1 0.0091(2) Uani 1 4 d DS T P . .
O1 O 0.5 0.7470(7) 0.5 0.0345(13) Uani 1 2 d S T P . .
O2 O 0.3731(3) 0.5 0.3280(4) 0.0215(11) Uani 1 2 d S T P . .
O3A O 0.4630(7) 0.5726(18) 0.7116(10) 0.009(2) Uiso 0.3 1 d . . P A .
O3B O 0.4694(8) 0.5 0.7077(11) 0.008(3) Uiso 0.4 2 d S . P A .
O4 O 0.3848(3) 0.5 0.8730(4) 0.0286(13) Uani 1 2 d S T P A .
O5A O 0.5750(4) 0.3102(10) 0.8966(6) 0.0324(15) Uani 0.710(11) 1 d D . P A 1
H5A H 0.590(5) 0.359(12) 0.825(8) 0.039 Uiso 0.710(11) 1 d . U P A 1
H5B H 0.534(4) 0.236(10) 0.867(7) 0.039 Uiso 0.710(11) 1 d D U P A 1
O5B O 0.5572(11) 0.251(3) 0.9448(15) 0.0324(15) Uani 0.290(11) 1 d D . P A 2
H5BA H 0.547(11) 0.275(14) 0.868(2) 0.039 Uiso 0.290(11) 1 d D U P A 2
H5BB H 0.615(2) 0.26(3) 0.956(15) 0.039 Uiso 0.290(11) 1 d D U P A 2
O6 O 0.2285(3) 0.5 0.2448(4) 0.0187(10) Uani 1 2 d S T P . .
N1 N 0.3287(3) 0.5 0.5517(5) 0.0144(11) Uani 1 2 d S T P . .
C1 C 0.2868(4) 0.5 0.3349(5) 0.0139(13) Uani 1 2 d S T P . .
C2 C 0.2584(4) 0.5 0.4647(5) 0.0126(12) Uani 1 2 d S T P . .
C3 C 0.1683(4) 0.5 0.4913(6) 0.0172(13) Uani 1 2 d S T P . .
H3 H 0.120198 0.5 0.426604 0.021 Uiso 1 2 calc R U P . .
C4 C 0.1495(4) 0.5 0.6146(6) 0.0216(15) Uani 1 2 d S T P . .
H4 H 0.08811 0.5 0.635938 0.026 Uiso 1 2 calc R U P . .
C5 C 0.2211(4) 0.5 0.7060(6) 0.0167(13) Uani 1 2 d S T P . .
H5 H 0.210251 0.5 0.791272 0.02 Uiso 1 2 calc R U P . .
C6 C 0.3090(4) 0.5 0.6704(5) 0.0136(12) Uani 1 2 d S T P A .
C7 C 0.3926(4) 0.5 0.7592(6) 0.033(2) Uani 1 2 d S T P . .
O1W O 0.4646(3) 0 0.8015(4) 0.0226(10) Uani 1 2 d DS T P . .
H1WA H 0.485(4) 0 0.874(3) 0.027 Uiso 1 2 d DS U P . .
H1WB H 0.4076(14) 0 0.797(6) 0.027 Uiso 1 2 d DS U P . .
O2W O 0.2431(5) 0.3255(11) 0.0158(6) 0.0312(18) Uani 0.5 1 d D . P B -1
H2WA H 0.240(6) 0.391(13) 0.080(6) 0.037 Uiso 0.5 1 d D U P C -1
H2WB H 0.294(4) 0.351(15) -0.008(9) 0.037 Uiso 0.5 1 d D U P D -1

loop_
_atom_site_aniso_label
_atom_site_aniso_U_11
_atom_site_aniso_U_22
_atom_site_aniso_U_33
_atom_site_aniso_U_23
_atom_site_aniso_U_13
_atom_site_aniso_U_12
U1 0.00357(15) 0.0317(2) 0.00280(15) 0 -0.00129(10) 0
Co1 0.0063(5) 0.0153(6) 0.0055(5) 0 -0.0007(4) 0
O1 0.019(2) 0.021(3) 0.060(3) 0 -0.017(2) 0
O2 0.009(2) 0.043(3) 0.012(2) 0 -0.0037(16) 0
O4 0.008(2) 0.071(4) 0.007(2) 0 -0.0016(16) 0
O5A 0.046(3) 0.035(4) 0.017(3) -0.013(3) 0.014(2) 0.004(3)
O5B 0.046(3) 0.035(4) 0.017(3) -0.013(3) 0.014(2) 0.004(3)
O6 0.0093(19) 0.035(3) 0.011(2) 0 -0.0045(16) 0
N1 0.009(2) 0.020(3) 0.013(2) 0 -0.0014(18) 0
C1 0.011(3) 0.017(3) 0.013(3) 0 0.001(2) 0
C2 0.011(3) 0.014(3) 0.012(3) 0 -0.004(2) 0
C3 0.012(3) 0.026(4) 0.013(3) 0 -0.005(2) 0
C4 0.008(3) 0.035(4) 0.022(3) 0 0.000(2) 0
C5 0.011(3) 0.025(4) 0.014(3) 0 0.002(2) 0
C6 0.012(3) 0.019(3) 0.010(3) 0 0.000(2) 0
C7 0.010(3) 0.076(6) 0.011(3) 0 -0.003(2) 0
O1W 0.014(2) 0.030(3) 0.023(2) 0 -0.0031(18) 0
O2W 0.032(4) 0.044(5) 0.021(4) 0.006(4) 0.016(3) 0.008(4)

loop_
_atom_type_symbol
_atom_type_description
_atom_type_scat_dispersion_real
_atom_type_scat_dispersion_imag
_atom_type_scat_source
C C 0.0033 0.0016 'International Tables Vol C Tables 4.2.6.8 and 6.1.1.4'
H H 0 0 'International Tables Vol C Tables 4.2.6.8 and 6.1.1.4'
Co Co 0.3494 0.9721 'International Tables Vol C Tables 4.2.6.8 and 6.1.1.4'
N N 0.0061 0.0033 'International Tables Vol C Tables 4.2.6.8 and 6.1.1.4'
O O 0.0106 0.006 'International Tables Vol C Tables 4.2.6.8 and 6.1.1.4'
U U -9.6767 9.6646 'International Tables Vol C Tables 4.2.6.8 and 6.1.1.4'

loop_
_geom_angle_atom_site_label_1
_geom_angle_atom_site_label_2
_geom_angle_atom_site_label_3
_geom_angle
_geom_angle_site_symmetry_1
_geom_angle_site_symmetry_3
O1 U1 O1 180 . 5_666
O1 U1 O3B 90.00(3) . 5_666
O1 U1 O3B 90.00(3) 5_666 5_666
O1 U1 O3B 90.00(3) . .
O1 U1 O3B 90.00(3) 5_666 .
O3B U1 O3B 180 5_666 .
O1 U1 O3A 78.0(3) . .
O1 U1 O3A 102.0(3) 5_666 .
O3B U1 O3A 167.8(3) 5_666 .
O3B U1 O3A 12.2(3) . .
O1 U1 O3A 102.0(3) . 6_565
O1 U1 O3A 78.0(3) 5_666 6_565
O3B U1 O3A 167.8(3) 5_666 6_565
O3B U1 O3A 12.2(3) . 6_565
O3A U1 O3A 24.1(6) . 6_565
O1 U1 O3A 102.0(3) . 5_666
O1 U1 O3A 78.0(3) 5_666 5_666
O3B U1 O3A 12.2(3) 5_666 5_666
O3B U1 O3A 167.8(3) . 5_666
O3A U1 O3A 180 . 5_666
O3A U1 O3A 155.9(6) 6_565 5_666
O1 U1 O3A 78.0(3) . 2_656
O1 U1 O3A 102.0(3) 5_666 2_656
O3B U1 O3A 12.2(3) 5_666 2_656
O3B U1 O3A 167.8(3) . 2_656
O3A U1 O3A 155.9(6) . 2_656
O3A U1 O3A 180 6_565 2_656
O3A U1 O3A 24.1(6) 5_666 2_656
O1 U1 O2 90.00(3) . .
O1 U1 O2 90.00(3) 5_666 .
O3B U1 O2 58.7(3) 5_666 .
O3B U1 O2 121.3(3) . .
O3A U1 O2 118.7(3) . .
O3A U1 O2 118.7(3) 6_565 .
O3A U1 O2 61.3(3) 5_666 .
O3A U1 O2 61.3(3) 2_656 .
O1 U1 O2 90.00(3) . 5_666
O1 U1 O2 90.00(3) 5_666 5_666
O3B U1 O2 121.3(3) 5_666 5_666
O3B U1 O2 58.7(3) . 5_666
O3A U1 O2 61.3(3) . 5_666
O3A U1 O2 61.3(3) 6_565 5_666
O3A U1 O2 118.7(3) 5_666 5_666
O3A U1 O2 118.7(3) 2_656 5_666
O2 U1 O2 180 . 5_666
O1 U1 N1 90.00(3) . .
O1 U1 N1 90.00(3) 5_666 .
O3B U1 N1 118.4(3) 5_666 .
O3B U1 N1 61.6(3) . .
O3A U1 N1 60.4(3) . .
O3A U1 N1 60.4(3) 6_565 .
O3A U1 N1 119.6(3) 5_666 .
O3A U1 N1 119.6(3) 2_656 .
O2 U1 N1 59.71(14) . .
O2 U1 N1 120.29(14) 5_666 .
O1 U1 N1 90.00(3) . 5_666
O1 U1 N1 90.00(3) 5_666 5_666
O3B U1 N1 61.6(3) 5_666 5_666
O3B U1 N1 118.4(3) . 5_666
O3A U1 N1 119.6(3) . 5_666
O3A U1 N1 119.6(3) 6_565 5_666
O3A U1 N1 60.4(3) 5_666 5_666
O3A U1 N1 60.4(3) 2_656 5_666
O2 U1 N1 120.29(14) . 5_666
O2 U1 N1 59.71(14) 5_666 5_666
N1 U1 N1 180.0(2) . 5_666
O5B Co1 O4 97.9(5) . .
O5B Co1 O4 97.9(5) 6_565 .
O5B Co1 O4 82.1(5) 2_657 .
O5B Co1 O4 82.1(5) 5_667 .
O4 Co1 O4 180 . 5_667
O4 Co1 O5A 94.71(19) . .
O4 Co1 O5A 85.28(19) 5_667 .
O4 Co1 O5A 94.72(19) . 6_565
O4 Co1 O5A 85.28(19) 5_667 6_565
O5A Co1 O5A 78.5(4) . 6_565
O4 Co1 O5A 85.28(19) . 2_657
O4 Co1 O5A 94.72(19) 5_667 2_657
O5A Co1 O5A 101.5(4) . 2_657
O5A Co1 O5A 180 6_565 2_657
O4 Co1 O5A 85.29(19) . 5_667
O4 Co1 O5A 94.72(19) 5_667 5_667
O5A Co1 O5A 180 . 5_667
O5A Co1 O5A 101.5(4) 6_565 5_667
O5A Co1 O5A 78.5(4) 2_657 5_667
C1 O2 U1 129.2(4) . .
O3A O3A C7 66.8(5) 6_565 .
O3A O3A U1 78.0(3) 6_565 .
C7 O3A U1 122.5(7) . .
O3A O3B C7 78(2) 6_565 .
O3A O3B U1 97(2) 6_565 .
C7 O3B U1 131.3(8) . .
C7 O4 Co1 120.7(4) . .
Co1 O5A H5A 113(6) . .
Co1 O5A H5B 102(6) . .
H5A O5A H5B 98(7) . .
Co1 O5B H5BA 94(3) . .
Co1 O5B H5BB 110(10) . .
H5BA O5B H5BB 102(5) . .
C2 N1 C6 117.1(5) . .
C2 N1 U1 123.1(4) . .
C6 N1 U1 119.7(4) . .
O6 C1 O2 125.1(5) . .
O6 C1 C2 120.4(5) . .
O2 C1 C2 114.5(5) . .
N1 C2 C3 123.4(5) . .
N1 C2 C1 113.5(5) . .
C3 C2 C1 123.1(5) . .
C2 C3 C4 118.5(5) . .
C2 C3 H3 120.8 . .
C4 C3 H3 120.8 . .
C5 C4 C3 119.1(6) . .
C5 C4 H4 120.5 . .
C3 C4 H4 120.5 . .
C6 C5 C4 118.3(6) . .
C6 C5 H5 120.9 . .
C4 C5 H5 120.9 . .
N1 C6 C5 123.6(5) . .
N1 C6 C7 112.4(5) . .
C5 C6 C7 124.0(5) . .
O4 C7 O3A 122.5(7) . .
O4 C7 O3A 122.5(7) . 6_565
O3A C7 O3A 46.4(11) . 6_565
O4 C7 O3B 125.6(7) . .
O3A C7 O3B 23.2(5) . .
O3A C7 O3B 23.2(5) 6_565 .
O4 C7 C6 119.5(5) . .
O3A C7 C6 112.6(7) . .
O3A C7 C6 112.6(7) 6_565 .
O3B C7 C6 114.9(7) . .
H1WA O1W H1WB 110(5) . .
H2WA O2W H2WB 105(5) . .

loop_
_geom_bond_atom_site_label_1
_geom_bond_atom_site_label_2
_geom_bond_distance
_geom_bond_site_symmetry_2
U1 O1 1.741(5) .
U1 O1 1.741(5) 5_666
U1 O3B 2.331(12) 5_666
U1 O3B 2.331(12) .
U1 O3A 2.454(11) .
U1 O3A 2.454(11) 6_565
U1 O3A 2.454(11) 5_666
U1 O3A 2.454(11) 2_656
U1 O2 2.517(4) .
U1 O2 2.517(4) 5_666
U1 N1 2.627(5) .
U1 N1 2.627(5) 5_666
Co1 O5B 2.057(15) .
Co1 O5B 2.057(16) 6_565
Co1 O5B 2.057(16) 2_657
Co1 O5B 2.057(15) 5_667
Co1 O4 2.085(4) .
Co1 O4 2.085(4) 5_667
Co1 O5A 2.116(5) .
Co1 O5A 2.116(5) 6_565
Co1 O5A 2.116(5) 2_657
Co1 O5A 2.116(5) 5_667
O2 C1 1.277(7) .
O3A O3A 1.02(2) 6_565
O3A C7 1.300(12) .
O3B C7 1.301(13) .
O4 C7 1.248(8) .
O5A H5A 0.89(8) .
O5A H5B 0.84(2) .
O5B H5BA 0.84(2) .
O5B H5BB 0.85(2) .
O6 C1 1.240(7) .
N1 C2 1.336(7) .
N1 C6 1.342(7) .
C1 C2 1.500(8) .
C2 C3 1.380(8) .
C3 C4 1.387(9) .
C3 H3 0.95 .
C4 C5 1.380(8) .
C4 H4 0.95 .
C5 C6 1.379(8) .
C5 H5 0.95 .
C6 C7 1.492(8) .
O1W H1WA 0.82(2) .
O1W H1WB 0.83(2) .
O2W H2WA 0.84(2) .
O2W H2WB 0.84(2) .

loop_
_geom_hbond_atom_site_label_D
_geom_hbond_atom_site_label_H
_geom_hbond_atom_site_label_A
_geom_hbond_distance_DH
_geom_hbond_distance_HA
_geom_hbond_distance_DA
_geom_hbond_angle_DHA
_geom_hbond_site_symmetry_A
O5A H5A O2 0.89(8) 2.05(9) 2.934(9) 173(8) 5_666
O5A H5A O3A 0.89(8) 2.63(8) 3.093(13) 114(6) .
O5A H5A O3B 0.89(8) 2.32(8) 2.797(13) 114(6) .
O5A H5B O1W 0.84(2) 2.04(3) 2.860(7) 163(9) .
O5B H5BA O3A 0.84(2) 2.28(5) 3.04(2) 149(8) 6_565
O5B H5BA O3B 0.84(2) 2.55(4) 3.28(2) 145(5) .
O1W H1WA O5B 0.82(2) 2.17(3) 2.650(17) 118(2) .
O1W H1WA O5B 0.82(2) 2.17(3) 2.650(17) 118(2) 6
O1W H1WB O6 0.83(2) 2.01(2) 2.839(6) 171(6) 7_556
O2W H2WA O6 0.84(2) 1.96(3) 2.792(8) 169(11) .
O2W H2WB O4 0.84(2) 2.20(6) 2.967(8) 153(11) 1_554
